data_2019917
loop_
_publ_author_name
'Kova\<c, Sabina'
'Karanovi\'c, Ljiljana'
'Dordevi\'c, Tamara'

_publ_section_title
;
 An investigation of polyhedral deformation in two mixed-metal
 diarsenates: SrZnAs~2~O~7~ and BaCuAs~2~O~7~
;
_journal_coeditor_code SK3577
_journal_issue 4
_journal_name_full 'Acta Crystallographica Section C'
_journal_page_first 330
_journal_page_last 337
_journal_paper_doi 10.1107/S2053229615005616
_journal_volume 71
_journal_year 2015
_chemical_formula_iupac 'Sr Zn As2 O7'
_chemical_formula_moiety 'Sr Zn As2 O7'
_chemical_formula_sum 'As2 O7 Sr Zn'
_chemical_formula_weight 414.85
_chemical_name_systematic
;
Strontium zinc diarsenic heptaoxide
;
_space_group_crystal_system monoclinic
_space_group_IT_number 14
_space_group_name_Hall '-P 2yn'
_space_group_name_H-M_alt 'P 1 21/n 1'
_symmetry_space_group_name_Hall '-P 2yn'
_symmetry_space_group_name_H-M 'P 1 21/n 1'
_atom_sites_solution_primary direct
_atom_sites_solution_secondary difmap
_audit_creation_method SHELXL-2013
_cell_angle_alpha 90
_cell_angle_beta 91.01(3)
_cell_angle_gamma 90
_cell_formula_units_Z 4
_cell_length_a 5.5114(11)
_cell_length_b 8.3524(17)
_cell_length_c 13.106(3)
_cell_measurement_temperature 298(2)
_cell_volume 603.2(2)
_computing_cell_refinement
;
SCALEPACK (Otwinowski & Minor, 1997)
;
_computing_data_collection
;
COLLECT (Nonius, 2002)
;
_computing_data_reduction
;
DENZO-SMN (Otwinowski <i>et al</i>., 2003)
;
_computing_molecular_graphics
;
ATOMS (Dowty, 2000)
;
_computing_publication_material
;
publCIF (Westrip, 2010)
;
_computing_structure_refinement
;
SHELXL2013 (Sheldrick, 2015), WinGX (Farrugia, 2012) and PLATON
(Spek, 2009)
;
_computing_structure_solution
;
SIR97 (Altomare <i>et al</i>., 1999)
;
_diffrn_ambient_temperature 298(2)
_diffrn_measured_fraction_theta_full 1.000
_diffrn_measured_fraction_theta_max 0.999
_diffrn_measurement_device_type 'Nonius KappaCCD'
_diffrn_measurement_method '\f and \w scans'
_diffrn_radiation_type MoK\a
_diffrn_radiation_wavelength 0.71073
_diffrn_reflns_av_R_equivalents 0.0615
_diffrn_reflns_limit_h_max 7
_diffrn_reflns_limit_h_min -7
_diffrn_reflns_limit_k_max 11
_diffrn_reflns_limit_k_min -11
_diffrn_reflns_limit_l_max 18
_diffrn_reflns_limit_l_min -18
_diffrn_reflns_number 7055
_diffrn_reflns_theta_full 25.242
_diffrn_reflns_theta_max 30.503
_diffrn_reflns_theta_min 2.892
_exptl_absorpt_coefficient_mu 23.692
_exptl_absorpt_correction_T_max 1.000
_exptl_absorpt_correction_T_min 0.668
_exptl_absorpt_correction_type multi-scan
_exptl_absorpt_process_details
;
(Otwinowski & Minor, 1997)
;
_exptl_crystal_colour blue-green
_exptl_crystal_density_diffrn 4.568
_exptl_crystal_density_method 'not measured'
_exptl_crystal_description prismatic
_exptl_crystal_F_000 760
_exptl_crystal_size_max 0.16
_exptl_crystal_size_mid 0.03
_exptl_crystal_size_min 0.02
_refine_diff_density_max 1.354
_refine_diff_density_min -1.203
_refine_ls_extinction_method none
_refine_ls_goodness_of_fit_ref 1.038
_refine_ls_hydrogen_treatment undef
_refine_ls_matrix_type full
_refine_ls_number_parameters 100
_refine_ls_number_reflns 1834
_refine_ls_number_restraints 0
_refine_ls_restrained_S_all 1.038
_refine_ls_R_factor_all 0.0408
_refine_ls_R_factor_gt 0.0318
_refine_ls_shift/su_max 0.000
_refine_ls_shift/su_mean 0.000
_refine_ls_structure_factor_coef Fsqd
_refine_ls_weighting_details 'w=1/[\s^2^(Fo^2^)+(0.0401P)^2^+1.0702P] where P=(Fo^2^+2Fc^2^)/3'
_refine_ls_weighting_scheme calc
_refine_ls_wR_factor_gt 0.0711
_refine_ls_wR_factor_ref 0.0743
_reflns_number_gt 1555
_reflns_number_total 1835
_reflns_threshold_expression I>2\s(I)
_cod_data_source_file sk3577sup1.cif
_cod_data_source_block SrZnAs2O7
_cod_database_code 2019917
_cod_database_fobs_code 2019917
_shelx_space_group_comment
;
The symmetry employed for this shelxl refinement is uniquely defined
by the following loop, which should always be used as a source of
symmetry information in preference to the above space-group names.
They are only intended as comments.
;
_shelx_estimated_absorpt_t_min 0.430
_shelx_estimated_absorpt_t_max 0.623
_shelxl_version_number .2013

loop_
_space_group_symop_operation_xyz
'x, y, z'
'-x+1/2, y+1/2, -z+1/2'
'-x, -y, -z'
'x-1/2, -y-1/2, z-1/2'

loop_
_atom_site_type_symbol
_atom_site_label
_atom_site_fract_x
_atom_site_fract_y
_atom_site_fract_z
_atom_site_U_iso_or_equiv
_atom_site_adp_type
_atom_site_calc_flag
_atom_site_occupancy
Sr Sr1 0.20949(7) 0.67034(5) 0.21859(3) 0.01119(11) Uani d 1
As As1 -0.24486(7) 0.47658(5) 0.33857(3) 0.00824(11) Uani d 1
As As2 0.67278(7) 0.69498(5) 0.01457(3) 0.00820(11) Uani d 1
Zn Zn1 0.83776(9) 0.35654(6) 0.10963(4) 0.01061(12) Uani d 1
O O1 0.9575(5) 0.3826(4) 0.2663(2) 0.0117(6) Uani d 1
O O2 0.4720(5) 0.4537(4) 0.2972(3) 0.0153(7) Uani d 1
O O3 0.6522(6) 0.1665(4) 0.1521(3) 0.0124(6) Uani d 1
O O4 -0.2204(6) 0.3987(4) 0.4618(2) 0.0132(6) Uani d 1
O O5 1.1990(5) 0.3270(4) 0.0989(2) 0.0119(6) Uani d 1
O O6 0.8294(5) 0.5986(4) 0.1072(2) 0.0128(6) Uani d 1
O O7 0.6245(5) 0.3445(4) -0.0251(2) 0.0112(6) Uani d 1

loop_
_atom_site_aniso_label
_atom_site_aniso_U_11
_atom_site_aniso_U_22
_atom_site_aniso_U_33
_atom_site_aniso_U_12
_atom_site_aniso_U_13
_atom_site_aniso_U_23
Sr1 0.00753(19) 0.0120(2) 0.0140(2) -0.00041(14) -0.00140(15) 0.00130(15)
As1 0.00647(19) 0.0078(2) 0.0104(2) 0.00031(14) -0.00097(15) -0.00028(15)
As2 0.0062(2) 0.0096(2) 0.0088(2) 0.00015(14) -0.00062(15) -0.00011(15)
Zn1 0.0082(2) 0.0101(2) 0.0134(3) -0.00048(18) -0.00143(18) 0.00016(19)
O1 0.0082(14) 0.0150(15) 0.0118(15) 0.0032(11) 0.0010(12) -0.0016(12)
O2 0.0066(14) 0.0137(16) 0.0253(19) -0.0001(11) -0.0055(13) -0.0007(13)
O3 0.0118(15) 0.0063(14) 0.0189(16) 0.0007(11) 0.0004(12) 0.0015(12)
O4 0.0183(15) 0.0094(15) 0.0118(15) 0.0033(12) -0.0005(12) 0.0006(12)
O5 0.0077(14) 0.0174(16) 0.0106(15) 0.0000(11) 0.0002(11) -0.0002(12)
O6 0.0117(15) 0.0104(15) 0.0161(16) 0.0004(11) -0.0053(12) 0.0015(12)
O7 0.0044(13) 0.0157(16) 0.0136(15) -0.0011(11) -0.0001(11) 0.0015(13)

loop_
_atom_type_symbol
_atom_type_description
_atom_type_scat_dispersion_real
_atom_type_scat_dispersion_imag
_atom_type_scat_source
O O 0.0106 0.0060 'International Tables Vol C Tables 4.2.6.8 and 6.1.1.4'
Zn Zn 0.2839 1.4301 'International Tables Vol C Tables 4.2.6.8 and 6.1.1.4'
As As 0.0499 2.0058 'International Tables Vol C Tables 4.2.6.8 and 6.1.1.4'
Sr Sr -1.5307 3.2498 'International Tables Vol C Tables 4.2.6.8 and 6.1.1.4'

loop_
_geom_angle_atom_site_label_1
_geom_angle_atom_site_label_2
_geom_angle_atom_site_label_3
_geom_angle_site_symmetry_1
_geom_angle_site_symmetry_3
_geom_angle
_geom_angle_publ_flag
O2 Sr1 O1 . 2_655 93.44(10) yes
O2 Sr1 O2 . 2 155.50(7) yes
O1 Sr1 O2 2_655 2 69.30(10) yes
O2 Sr1 O6 . 1_455 120.91(10) yes
O1 Sr1 O6 2_655 1_455 140.59(10) yes
O2 Sr1 O6 2 1_455 81.88(10) yes
O2 Sr1 O3 . 2 99.39(10) yes
O1 Sr1 O3 2_655 2 120.53(10) yes
O2 Sr1 O3 2 2 76.47(10) yes
O6 Sr1 O3 1_455 2 75.40(10) yes
O2 Sr1 O7 . 3_665 98.52(11) yes
O1 Sr1 O7 2_655 3_665 81.41(10) yes
O2 Sr1 O7 2 3_665 95.96(10) yes
O6 Sr1 O7 1_455 3_665 75.32(9) yes
O3 Sr1 O7 2 3_665 150.51(10) yes
O2 Sr1 O5 . 2_655 83.80(10) yes
O1 Sr1 O5 2_655 2_655 59.01(10) yes
O2 Sr1 O5 2 2_655 72.49(10) yes
O6 Sr1 O5 1_455 2_655 136.65(10) yes
O3 Sr1 O5 2 2_655 65.08(9) yes
O7 Sr1 O5 3_665 2_655 140.40(9) yes
O2 Sr1 O1 . 1_455 65.43(9) yes
O1 Sr1 O1 2_655 1_455 156.84(6) yes
O2 Sr1 O1 2 1_455 127.02(9) yes
O6 Sr1 O1 1_455 1_455 62.52(9) yes
O3 Sr1 O1 2 1_455 58.16(9) yes
O7 Sr1 O1 3_665 1_455 109.88(9) yes
O5 Sr1 O1 2_655 1_455 106.95(9) yes
O2 Sr1 O5 . 1_455 64.66(10) yes
O1 Sr1 O5 2_655 1_455 130.69(9) yes
O2 Sr1 O5 2 1_455 139.81(9) yes
O6 Sr1 O5 1_455 1_455 61.41(9) yes
O3 Sr1 O5 2 1_455 106.87(9) yes
O7 Sr1 O5 3_665 1_455 60.98(9) yes
O5 Sr1 O5 2_655 1_455 146.28(9) yes
O1 Sr1 O5 1_455 1_455 50.28(8) yes
O2 Sr1 As1 . . 83.76(7) ?
O1 Sr1 As1 2_655 . 146.09(7) ?
O2 Sr1 As1 2 . 100.76(7) ?
O6 Sr1 As1 1_455 . 63.68(7) ?
O3 Sr1 As1 2 . 28.87(7) ?
O7 Sr1 As1 3_665 . 132.48(7) ?
O5 Sr1 As1 2_655 . 87.12(7) ?
O1 Sr1 As1 1_455 . 29.47(6) ?
O5 Sr1 As1 1_455 . 78.27(6) ?
O2 Sr1 Zn1 . 1_455 87.59(8) ?
O1 Sr1 Zn1 2_655 1_455 159.49(7) ?
O2 Sr1 Zn1 2 1_455 114.76(7) ?
O6 Sr1 Zn1 1_455 1_455 33.32(7) ?
O3 Sr1 Zn1 2 1_455 79.36(7) ?
O7 Sr1 Zn1 3_665 1_455 78.19(7) ?
O5 Sr1 Zn1 2_655 1_455 141.29(7) ?
O1 Sr1 Zn1 1_455 1_455 36.73(6) ?
O5 Sr1 Zn1 1_455 1_455 33.60(5) ?
As1 Sr1 Zn1 . 1_455 54.392(17) ?
O2 Sr1 Zn1 . 2_655 71.08(8) ?
O1 Sr1 Zn1 2_655 2_655 34.99(7) ?
O2 Sr1 Zn1 2 2_655 85.35(7) ?
O6 Sr1 Zn1 1_455 2_655 166.41(7) ?
O3 Sr1 Zn1 2 2_655 97.12(7) ?
O7 Sr1 Zn1 3_665 2_655 110.80(7) ?
O5 Sr1 Zn1 2_655 2_655 32.70(6) ?
O1 Sr1 Zn1 1_455 2_655 123.39(6) ?
O5 Sr1 Zn1 1_455 2_655 132.15(5) ?
As1 Sr1 Zn1 . 2_655 114.63(2) ?
Zn1 Sr1 Zn1 1_455 2_655 157.632(18) ?
O2 As1 O3 1_455 2 114.79(16) yes
O2 As1 O1 1_455 1_455 113.26(16) yes
O3 As1 O1 2 1_455 106.36(16) yes
O2 As1 O4 1_455 . 108.51(17) yes
O3 As1 O4 2 . 105.51(16) yes
O1 As1 O4 1_455 . 107.95(15) yes
O2 As1 Sr1 1_455 . 127.11(12) ?
O3 As1 Sr1 2 . 49.74(11) ?
O1 As1 Sr1 1_455 . 57.05(11) ?
O4 As1 Sr1 . . 124.17(11) ?
O2 As1 Sr1 1_455 2_445 37.37(11) ?
O3 As1 Sr1 2 2_445 152.14(11) ?
O1 As1 Sr1 1_455 2_445 91.54(11) ?
O4 As1 Sr1 . 2_445 88.37(11) ?
Sr1 As1 Sr1 . 2_445 138.830(16) ?
O2 As1 Sr1 1_455 1_455 33.36(11) ?
O3 As1 Sr1 2 1_455 82.08(11) ?
O1 As1 Sr1 1_455 1_455 120.33(11) ?
O4 As1 Sr1 . 1_455 126.83(11) ?
Sr1 As1 Sr1 . 1_455 101.16(2) ?
Sr1 As1 Sr1 2_445 1_455 70.374(18) ?
O5 As2 O7 3_765 3_665 118.74(15) yes
O5 As2 O6 3_765 . 111.75(16) yes
O7 As2 O6 3_665 . 109.62(15) yes
O5 As2 O4 3_765 2 101.56(15) yes
O7 As2 O4 3_665 2 108.69(15) yes
O6 As2 O4 . 2 105.33(15) yes
O5 As2 Sr1 3_765 . 159.71(11) ?
O7 As2 Sr1 3_665 . 41.43(11) ?
O6 As2 Sr1 . . 78.79(11) ?
O4 As2 Sr1 2 . 91.67(11) ?
O3 Zn1 O5 . . 116.04(13) yes
O3 Zn1 O6 . . 142.82(13) yes
O5 Zn1 O6 . . 98.26(13) yes
O3 Zn1 O7 . . 85.04(13) yes
O5 Zn1 O7 . . 118.29(12) yes
O6 Zn1 O7 . . 91.26(12) yes
O3 Zn1 O1 . . 87.94(13) yes
O5 Zn1 O1 . . 78.02(12) yes
O6 Zn1 O1 . . 85.46(12) yes
O7 Zn1 O1 . . 163.69(12) yes
O3 Zn1 Sr1 . 1_655 140.05(10) ?
O5 Zn1 Sr1 . 1_655 63.96(9) ?
O6 Zn1 Sr1 . 1_655 44.96(8) ?
O7 Zn1 Sr1 . 1_655 132.18(9) ?
O1 Zn1 Sr1 . 1_655 52.23(9) ?
O3 Zn1 Sr1 . 2_645 80.60(9) ?
O5 Zn1 Sr1 . 2_645 47.89(9) ?
O6 Zn1 Sr1 . 2_645 116.59(9) ?
O7 Zn1 Sr1 . 2_645 148.87(9) ?
O1 Zn1 Sr1 . 2_645 42.84(8) ?
Sr1 Zn1 Sr1 1_655 2_645 71.96(2) ?
As1 O1 Zn1 1_655 . 113.01(15) ?
As1 O1 Sr1 1_655 2_645 140.09(17) ?
Zn1 O1 Sr1 . 2_645 102.17(12) ?
As1 O1 Sr1 1_655 1_655 93.48(13) ?
Zn1 O1 Sr1 . 1_655 91.04(11) ?
Sr1 O1 Sr1 2_645 1_655 104.45(10) ?
As1 O2 Sr1 1_655 . 125.53(17) ?
As1 O2 Sr1 1_655 2_545 119.69(16) ?
Sr1 O2 Sr1 . 2_545 114.01(11) ?
As1 O3 Zn1 2_545 . 128.72(18) ?
As1 O3 Sr1 2_545 2_545 101.39(14) ?
Zn1 O3 Sr1 . 2_545 124.90(14) ?
As1 O4 As2 . 2_545 122.39(18) yes
As2 O5 Zn1 3_765 . 120.70(17) ?
As2 O5 Sr1 3_765 2_645 130.19(16) ?
Zn1 O5 Sr1 . 2_645 99.40(12) ?
As2 O5 Sr1 3_765 1_655 121.35(15) ?
Zn1 O5 Sr1 . 1_655 82.44(10) ?
Sr1 O5 Sr1 2_645 1_655 89.94(9) ?
As2 O6 Zn1 . . 120.07(17) ?
As2 O6 Sr1 . 1_655 133.84(17) ?
Zn1 O6 Sr1 . 1_655 101.73(12) ?
As2 O7 Zn1 3_665 . 118.14(17) ?
As2 O7 Sr1 3_665 3_665 114.40(15) ?
Zn1 O7 Sr1 . 3_665 126.37(12) ?

loop_
_geom_bond_atom_site_label_1
_geom_bond_atom_site_label_2
_geom_bond_site_symmetry_2
_geom_bond_distance
_geom_bond_publ_flag
Sr1 O2 . 2.525(3) yes
Sr1 O1 2_655 2.557(3) yes
Sr1 O2 2 2.576(3) yes
Sr1 O6 1_455 2.602(3) yes
Sr1 O3 2 2.640(3) yes
Sr1 O7 3_665 2.714(3) yes
Sr1 O5 2_655 2.765(3) yes
Sr1 O1 1_455 2.851(3) yes
Sr1 O5 1_455 3.268(3) yes
Sr1 As1 . 3.3913(9) ?
Sr1 Zn1 1_455 3.6059(9) ?
Sr1 Zn1 2_655 3.6762(11) ?
As1 O2 1_455 1.654(3) yes
As1 O3 2 1.670(3) yes
As1 O1 1_455 1.671(3) yes
As1 O4 . 1.744(3) yes
As1 Sr1 2_445 3.6869(8) ?
As1 Sr1 1_455 3.7374(10) ?
As2 O5 3_765 1.669(3) yes
As2 O7 3_665 1.679(3) yes
As2 O6 . 1.682(3) yes
As2 O4 2 1.749(3) yes
Zn1 O3 . 1.973(3) yes
Zn1 O5 . 2.013(3) yes
Zn1 O6 . 2.023(3) yes
Zn1 O7 . 2.106(3) yes
Zn1 O1 . 2.157(3) yes
Zn1 Sr1 1_655 3.6059(9) ?
Zn1 Sr1 2_645 3.6762(11) ?
O1 As1 1_655 1.671(3) ?
O1 Sr1 2_645 2.557(3) ?
O1 Sr1 1_655 2.851(3) ?
O2 As1 1_655 1.654(3) ?
O2 Sr1 2_545 2.576(3) ?
O3 As1 2_545 1.670(3) ?
O3 Sr1 2_545 2.640(3) ?
O4 As2 2_545 1.749(3) ?
O5 As2 3_765 1.669(3) ?
O5 Sr1 2_645 2.765(3) ?
O5 Sr1 1_655 3.268(3) ?
O6 Sr1 1_655 2.602(3) ?
O7 As2 3_665 1.679(3) ?
O7 Sr1 3_665 2.714(3) ?
